data_1544020
loop_
_publ_author_name
'Wang Jing-lin'
'Zhao Ya-qin'
'Yang Bin-sheng'

_publ_section_title
;
 Transition metal complexes of asymmetrical aroyl-hydrazone ligand:
 Syntheses, structures, DNA binding and cleavage studies
;
_journal_name_full 'Inorganica Chimica Acta'
_journal_page_first 484
_journal_page_last 496
_journal_paper_doi 10.1016/j.ica.2013.09.001
_journal_volume 409B
_journal_year 2014
_chemical_formula_sum 'C15 H19 Cl2 Fe N4 O6'
_chemical_formula_weight 478.09
_space_group_IT_number 14
_symmetry_cell_setting monoclinic
_symmetry_space_group_name_Hall '-P 2ybc'
_symmetry_space_group_name_H-M 'P 1 21/c 1'
_atom_sites_solution_hydrogens geom
_atom_sites_solution_primary direct
_atom_sites_solution_secondary difmap
_cell_angle_alpha 90.00
_cell_angle_beta 103.019(2)
_cell_angle_gamma 90.00
_cell_formula_units_Z 4
_cell_length_a 10.8267(12)
_cell_length_b 22.497(3)
_cell_length_c 8.5677(10)
_cell_measurement_reflns_used 2472
_cell_measurement_temperature 298(2)
_cell_measurement_theta_max 23.191
_cell_measurement_theta_min 2.603
_cell_volume 2033.2(4)
_computing_cell_refinement 'Bruker SMART'
_computing_data_collection 'Bruker SMART'
_computing_data_reduction 'Bruker SAINT'
_computing_molecular_graphics 'Bruker SHELXTL'
_computing_publication_material 'Bruker SHELXTL'
_computing_structure_refinement 'SHELXL-97 (Sheldrick, 1997)'
_computing_structure_solution 'SHELXS-97 (Sheldrick, 1990)'
_diffrn_ambient_temperature 298(2)
_diffrn_measured_fraction_theta_full 0.998
_diffrn_measured_fraction_theta_max 0.998
_diffrn_measurement_device_type 'CCD area detector'
_diffrn_measurement_method 'phi and omega scans'
_diffrn_radiation_monochromator graphite
_diffrn_radiation_source 'fine-focus sealed tube'
_diffrn_radiation_type MoK\a
_diffrn_radiation_wavelength 0.71073
_diffrn_reflns_av_R_equivalents 0.0455
_diffrn_reflns_av_sigmaI/netI 0.0571
_diffrn_reflns_limit_h_max 12
_diffrn_reflns_limit_h_min -12
_diffrn_reflns_limit_k_max 24
_diffrn_reflns_limit_k_min -26
_diffrn_reflns_limit_l_max 10
_diffrn_reflns_limit_l_min -6
_diffrn_reflns_number 10158
_diffrn_reflns_theta_full 25.02
_diffrn_reflns_theta_max 25.02
_diffrn_reflns_theta_min 1.81
_exptl_absorpt_coefficient_mu 1.043
_exptl_absorpt_correction_T_max 0.7953
_exptl_absorpt_correction_T_min 0.6289
_exptl_absorpt_correction_type multi-scan
_exptl_absorpt_process_details sadabs
_exptl_crystal_colour dark
_exptl_crystal_density_diffrn 1.562
_exptl_crystal_density_method 'not measured'
_exptl_crystal_description block
_exptl_crystal_F_000 980
_exptl_crystal_size_max 0.49
_exptl_crystal_size_mid 0.40
_exptl_crystal_size_min 0.23
_refine_diff_density_max 0.339
_refine_diff_density_min -0.324
_refine_diff_density_rms 0.067
_refine_ls_extinction_method none
_refine_ls_goodness_of_fit_ref 1.034
_refine_ls_hydrogen_treatment constr
_refine_ls_matrix_type full
_refine_ls_number_parameters 253
_refine_ls_number_reflns 3588
_refine_ls_number_restraints 0
_refine_ls_restrained_S_all 1.034
_refine_ls_R_factor_all 0.0776
_refine_ls_R_factor_gt 0.0411
_refine_ls_shift/su_max 0.001
_refine_ls_shift/su_mean 0.000
_refine_ls_structure_factor_coef Fsqd
_refine_ls_weighting_details 'calc w=1/[\s^2^(Fo^2^)+(0.0381P)^2^+1.1631P] where P=(Fo^2^+2Fc^2^)/3'
_refine_ls_weighting_scheme calc
_refine_ls_wR_factor_gt 0.0843
_refine_ls_wR_factor_ref 0.1017
_reflns_number_gt 2381
_reflns_number_total 3588
_reflns_threshold_expression >2sigma(I)
_cod_data_source_file ICA-2014-409B-484-496-4.cif
_cod_data_source_block 090105d
_cod_depositor_comments
;
The following automatic conversions were performed:

'_symmetry_cell_setting' value 'Monoclinic' changed to 'monoclinic'
according to the built-in table from CIF Core dictionary named
'cif_core.dic' version 2.4.1 from 2010-06-29.

Automatic conversion script
Id: cif_fix_values 4624 2016-04-14 12:54:50Z antanas 

The following automatic conversions were performed:

'_journal_paper_doi' value
'http://dx.doi.org/10.1016/j.ica.2013.09.001' was changed to
'10.1016/j.ica.2013.09.001'.

Automatic conversion script
Id: cif_fix_values 6433 2018-09-21 13:16:33Z andrius 
;
_cod_original_sg_symbol_H-M P2(1)/c
_cod_database_code 1544020

loop_
_symmetry_equiv_pos_as_xyz
'x, y, z'
'-x, y+1/2, -z+1/2'
'-x, -y, -z'
'x, -y-1/2, z-1/2'

loop_
_atom_site_label
_atom_site_type_symbol
_atom_site_fract_x
_atom_site_fract_y
_atom_site_fract_z
_atom_site_U_iso_or_equiv
_atom_site_adp_type
_atom_site_occupancy
_atom_site_symmetry_multiplicity
_atom_site_calc_flag
_atom_site_refinement_flags
_atom_site_disorder_assembly
_atom_site_disorder_group
Fe1 Fe 0.66249(5) 0.61517(2) 0.38703(6) 0.03332(17) Uani 1 1 d . . .
Cl1 Cl 0.81683(10) 0.64285(5) 0.26233(14) 0.0571(3) Uani 1 1 d . . .
Cl2 Cl 0.61616(10) 0.52807(4) 0.23321(12) 0.0488(3) Uani 1 1 d . . .
N1 N 0.8984(3) 0.47311(13) 0.7928(4) 0.0413(8) Uani 1 1 d . . .
N2 N 0.8161(4) 0.39124(16) 1.1115(4) 0.0567(10) Uani 1 1 d . . .
N3 N 0.5936(3) 0.54738(12) 0.6510(4) 0.0370(8) Uani 1 1 d . . .
H3 H 0.5518 0.5304 0.7130 0.044 Uiso 1 1 calc R . .
N4 N 0.5374(3) 0.58728(12) 0.5338(3) 0.0295(7) Uani 1 1 d . . .
O1 O 0.7732(2) 0.56312(11) 0.5709(3) 0.0405(6) Uani 1 1 d . . .
O2 O 0.7150(4) 0.38782(14) 1.1514(4) 0.0762(10) Uani 1 1 d . . .
O3 O 0.9097(4) 0.36340(18) 1.1742(5) 0.1022(14) Uani 1 1 d . . .
O4 O 0.5218(2) 0.66158(10) 0.2803(3) 0.0361(6) Uani 1 1 d . . .
O5 O 0.7138(2) 0.68366(11) 0.5522(3) 0.0490(7) Uani 1 1 d . . .
H5 H 0.6698 0.7137 0.5374 0.074 Uiso 1 1 d R . .
O6 O 0.5749(3) 0.72153(12) 1.0145(3) 0.0549(8) Uani 1 1 d . . .
H6 H 0.5782 0.7037 1.0988 0.082 Uiso 1 1 calc R . .
C1 C 0.7164(4) 0.53671(15) 0.6623(4) 0.0332(9) Uani 1 1 d . . .
C2 C 0.7768(4) 0.49434(15) 0.7820(4) 0.0339(9) Uani 1 1 d . . .
C3 C 0.7291(4) 0.46700(16) 0.9001(4) 0.0401(10) Uani 1 1 d . . .
H3A H 0.6498 0.4730 0.9223 0.048 Uiso 1 1 calc R . .
C4 C 0.8230(4) 0.42883(16) 0.9788(5) 0.0427(10) Uani 1 1 d . . .
C5 C 0.9264(4) 0.43358(17) 0.9121(5) 0.0507(11) Uani 1 1 d . . .
H5A H 1.0024 0.4130 0.9442 0.061 Uiso 1 1 calc R . .
C6 C 0.9840(4) 0.48677(19) 0.6875(6) 0.0651(14) Uani 1 1 d . . .
H6A H 1.0656 0.4695 0.7307 0.098 Uiso 1 1 calc R . .
H6B H 0.9924 0.5291 0.6798 0.098 Uiso 1 1 calc R . .
H6C H 0.9500 0.4706 0.5829 0.098 Uiso 1 1 calc R . .
C7 C 0.4225(3) 0.60264(14) 0.5297(4) 0.0329(9) Uani 1 1 d . . .
H7 H 0.3824 0.5865 0.6051 0.039 Uiso 1 1 calc R . .
C8 C 0.3531(3) 0.64351(15) 0.4142(4) 0.0304(8) Uani 1 1 d . . .
C9 C 0.4038(3) 0.67093(15) 0.2949(4) 0.0311(8) Uani 1 1 d . . .
C10 C 0.3269(4) 0.71015(17) 0.1899(5) 0.0443(10) Uani 1 1 d . . .
H10 H 0.3583 0.7288 0.1100 0.053 Uiso 1 1 calc R . .
C11 C 0.2051(4) 0.72141(18) 0.2037(5) 0.0497(11) Uani 1 1 d . . .
H11 H 0.1559 0.7481 0.1330 0.060 Uiso 1 1 calc R . .
C12 C 0.1532(4) 0.69442(18) 0.3194(5) 0.0480(11) Uani 1 1 d . . .
H12 H 0.0702 0.7022 0.3262 0.058 Uiso 1 1 calc R . .
C13 C 0.2283(4) 0.65587(16) 0.4235(5) 0.0400(9) Uani 1 1 d . . .
H13 H 0.1953 0.6375 0.5025 0.048 Uiso 1 1 calc R . .
C14 C 0.8390(4) 0.6987(2) 0.6373(7) 0.0825(17) Uani 1 1 d . . .
H14A H 0.8742 0.7276 0.5773 0.124 Uiso 1 1 calc R . .
H14B H 0.8910 0.6636 0.6516 0.124 Uiso 1 1 calc R . .
H14C H 0.8360 0.7148 0.7401 0.124 Uiso 1 1 calc R . .
C15 C 0.5772(6) 0.6806(2) 0.8921(6) 0.0897(18) Uani 1 1 d . . .
H15A H 0.6632 0.6746 0.8833 0.135 Uiso 1 1 calc R . .
H15B H 0.5281 0.6957 0.7925 0.135 Uiso 1 1 calc R . .
H15C H 0.5421 0.6435 0.9166 0.135 Uiso 1 1 calc R . .

loop_
_atom_site_aniso_label
_atom_site_aniso_U_11
_atom_site_aniso_U_22
_atom_site_aniso_U_33
_atom_site_aniso_U_23
_atom_site_aniso_U_13
_atom_site_aniso_U_12
Fe1 0.0330(3) 0.0308(3) 0.0397(3) 0.0086(3) 0.0156(2) 0.0030(2)
Cl1 0.0480(6) 0.0507(6) 0.0840(8) 0.0207(6) 0.0387(6) 0.0041(5)
Cl2 0.0613(7) 0.0397(5) 0.0542(7) -0.0043(5) 0.0317(5) -0.0044(5)
N1 0.045(2) 0.0402(18) 0.043(2) 0.0091(16) 0.0187(16) 0.0069(16)
N2 0.071(3) 0.054(2) 0.044(2) 0.0142(19) 0.011(2) 0.006(2)
N3 0.042(2) 0.0372(17) 0.0364(18) 0.0117(15) 0.0176(15) 0.0053(15)
N4 0.0358(19) 0.0270(15) 0.0278(17) 0.0071(13) 0.0114(14) 0.0035(13)
O1 0.0372(16) 0.0402(15) 0.0471(16) 0.0151(13) 0.0157(13) 0.0062(12)
O2 0.098(3) 0.076(2) 0.068(2) 0.0271(19) 0.047(2) 0.015(2)
O3 0.078(3) 0.116(3) 0.103(3) 0.073(3) 0.000(2) 0.017(2)
O4 0.0371(16) 0.0365(14) 0.0384(15) 0.0106(12) 0.0164(12) 0.0034(11)
O5 0.0437(17) 0.0377(15) 0.0621(19) -0.0064(14) 0.0044(15) 0.0042(13)
O6 0.068(2) 0.0538(18) 0.0440(17) 0.0114(15) 0.0158(15) -0.0129(15)
C1 0.040(2) 0.030(2) 0.032(2) -0.0012(17) 0.0128(18) 0.0036(17)
C2 0.044(2) 0.0282(19) 0.030(2) 0.0006(16) 0.0092(18) 0.0054(17)
C3 0.047(2) 0.038(2) 0.039(2) 0.0029(19) 0.0163(19) 0.0050(19)
C4 0.056(3) 0.037(2) 0.035(2) 0.0105(19) 0.011(2) 0.009(2)
C5 0.050(3) 0.044(2) 0.055(3) 0.016(2) 0.006(2) 0.011(2)
C6 0.067(3) 0.060(3) 0.079(3) 0.026(3) 0.038(3) 0.023(2)
C7 0.041(2) 0.030(2) 0.032(2) 0.0018(16) 0.0174(18) -0.0033(17)
C8 0.032(2) 0.0289(19) 0.031(2) -0.0023(16) 0.0080(17) -0.0003(16)
C9 0.032(2) 0.0289(19) 0.034(2) -0.0002(16) 0.0097(17) 0.0010(16)
C10 0.044(3) 0.046(2) 0.044(2) 0.012(2) 0.015(2) 0.004(2)
C11 0.041(3) 0.052(3) 0.056(3) 0.014(2) 0.010(2) 0.011(2)
C12 0.033(2) 0.058(3) 0.056(3) 0.001(2) 0.015(2) 0.007(2)
C13 0.043(2) 0.039(2) 0.042(2) 0.0019(19) 0.0179(19) -0.0024(19)
C14 0.057(3) 0.069(3) 0.106(4) -0.020(3) -0.015(3) 0.002(3)
C15 0.126(5) 0.092(4) 0.059(3) -0.013(3) 0.037(3) -0.009(4)

loop_
_atom_type_symbol
_atom_type_description
_atom_type_scat_dispersion_real
_atom_type_scat_dispersion_imag
_atom_type_scat_source
C C 0.0033 0.0016 'International Tables Vol C Tables 4.2.6.8 and 6.1.1.4'
H H 0.0000 0.0000 'International Tables Vol C Tables 4.2.6.8 and 6.1.1.4'
N N 0.0061 0.0033 'International Tables Vol C Tables 4.2.6.8 and 6.1.1.4'
O O 0.0106 0.0060 'International Tables Vol C Tables 4.2.6.8 and 6.1.1.4'
Fe Fe 0.3463 0.8444 'International Tables Vol C Tables 4.2.6.8 and 6.1.1.4'
Cl Cl 0.1484 0.1585 'International Tables Vol C Tables 4.2.6.8 and 6.1.1.4'

loop_
_geom_angle_atom_site_label_1
_geom_angle_atom_site_label_2
_geom_angle_atom_site_label_3
_geom_angle
_geom_angle_site_symmetry_1
_geom_angle_site_symmetry_3
O4 Fe1 O5 88.99(10) . .
O4 Fe1 O1 157.45(10) . .
O5 Fe1 O1 83.31(10) . .
O4 Fe1 N4 84.20(10) . .
O5 Fe1 N4 85.68(11) . .
O1 Fe1 N4 74.13(10) . .
O4 Fe1 Cl1 102.62(8) . .
O5 Fe1 Cl1 90.29(8) . .
O1 Fe1 Cl1 98.60(8) . .
N4 Fe1 Cl1 172.04(8) . .
O4 Fe1 Cl2 98.13(8) . .
O5 Fe1 Cl2 171.33(8) . .
O1 Fe1 Cl2 88.25(8) . .
N4 Fe1 Cl2 90.10(8) . .
Cl1 Fe1 Cl2 92.96(4) . .
C5 N1 C2 109.2(3) . .
C5 N1 C6 123.0(3) . .
C2 N1 C6 127.7(3) . .
O3 N2 O2 123.9(4) . .
O3 N2 C4 118.0(4) . .
O2 N2 C4 118.1(4) . .
C1 N3 N4 116.0(3) . .
C1 N3 H3 122.0 . .
N4 N3 H3 122.0 . .
C7 N4 N3 117.4(3) . .
C7 N4 Fe1 130.0(2) . .
N3 N4 Fe1 112.6(2) . .
C1 O1 Fe1 117.1(2) . .
C9 O4 Fe1 136.5(2) . .
C14 O5 Fe1 126.8(3) . .
C14 O5 H5 109.6 . .
Fe1 O5 H5 116.6 . .
C15 O6 H6 109.5 . .
O1 C1 N3 119.5(3) . .
O1 C1 C2 123.4(3) . .
N3 C1 C2 117.0(3) . .
C3 C2 N1 107.7(3) . .
C3 C2 C1 129.1(4) . .
N1 C2 C1 123.1(3) . .
C2 C3 C4 106.2(4) . .
C2 C3 H3A 126.9 . .
C4 C3 H3A 126.9 . .
C5 C4 C3 109.1(3) . .
C5 C4 N2 124.8(4) . .
C3 C4 N2 126.0(4) . .
N1 C5 C4 107.7(4) . .
N1 C5 H5A 126.1 . .
C4 C5 H5A 126.1 . .
N1 C6 H6A 109.5 . .
N1 C6 H6B 109.5 . .
H6A C6 H6B 109.5 . .
N1 C6 H6C 109.5 . .
H6A C6 H6C 109.5 . .
H6B C6 H6C 109.5 . .
N4 C7 C8 123.1(3) . .
N4 C7 H7 118.5 . .
C8 C7 H7 118.5 . .
C13 C8 C9 119.6(3) . .
C13 C8 C7 116.8(3) . .
C9 C8 C7 123.6(3) . .
O4 C9 C10 119.1(3) . .
O4 C9 C8 122.7(3) . .
C10 C9 C8 118.2(3) . .
C11 C10 C9 120.4(4) . .
C11 C10 H10 119.8 . .
C9 C10 H10 119.8 . .
C10 C11 C12 122.2(4) . .
C10 C11 H11 118.9 . .
C12 C11 H11 118.9 . .
C13 C12 C11 117.8(4) . .
C13 C12 H12 121.1 . .
C11 C12 H12 121.1 . .
C12 C13 C8 121.8(4) . .
C12 C13 H13 119.1 . .
C8 C13 H13 119.1 . .
O5 C14 H14A 109.5 . .
O5 C14 H14B 109.5 . .
H14A C14 H14B 109.5 . .
O5 C14 H14C 109.5 . .
H14A C14 H14C 109.5 . .
H14B C14 H14C 109.5 . .
O6 C15 H15A 109.5 . .
O6 C15 H15B 109.5 . .
H15A C15 H15B 109.5 . .
O6 C15 H15C 109.5 . .
H15A C15 H15C 109.5 . .
H15B C15 H15C 109.5 . .

loop_
_geom_bond_atom_site_label_1
_geom_bond_atom_site_label_2
_geom_bond_distance
_geom_bond_site_symmetry_2
Fe1 O4 1.902(2) .
Fe1 O5 2.081(3) .
Fe1 O1 2.107(2) .
Fe1 N4 2.140(3) .
Fe1 Cl1 2.2640(11) .
Fe1 Cl2 2.3516(11) .
N1 C5 1.338(5) .
N1 C2 1.383(5) .
N1 C6 1.464(5) .
N2 O3 1.209(4) .
N2 O2 1.220(5) .
N2 C4 1.433(5) .
N3 C1 1.333(5) .
N3 N4 1.382(4) .
N3 H3 0.8600 .
N4 C7 1.284(4) .
O1 C1 1.250(4) .
O4 C9 1.328(4) .
O5 C14 1.428(5) .
O5 H5 0.8200 .
O6 C15 1.400(5) .
O6 H6 0.8200 .
C1 C2 1.445(5) .
C2 C3 1.379(5) .
C3 C4 1.385(5) .
C3 H3A 0.9300 .
C4 C5 1.370(6) .
C5 H5A 0.9300 .
C6 H6A 0.9600 .
C6 H6B 0.9600 .
C6 H6C 0.9600 .
C7 C8 1.433(5) .
C7 H7 0.9300 .
C8 C13 1.399(5) .
C8 C9 1.407(5) .
C9 C10 1.394(5) .
C10 C11 1.373(5) .
C10 H10 0.9300 .
C11 C12 1.385(6) .
C11 H11 0.9300 .
C12 C13 1.372(5) .
C12 H12 0.9300 .
C13 H13 0.9300 .
C14 H14A 0.9600 .
C14 H14B 0.9600 .
C14 H14C 0.9600 .
C15 H15A 0.9600 .
C15 H15B 0.9600 .
C15 H15C 0.9600 .

loop_
_geom_torsion_atom_site_label_1
_geom_torsion_atom_site_label_2
_geom_torsion_atom_site_label_3
_geom_torsion_atom_site_label_4
_geom_torsion
_geom_torsion_site_symmetry_1
_geom_torsion_site_symmetry_2
_geom_torsion_site_symmetry_3
_geom_torsion_site_symmetry_4
C1 N3 N4 C7 -173.7(3) . . . .
C1 N3 N4 Fe1 5.2(4) . . . .
O4 Fe1 N4 C7 -1.2(3) . . . .
O5 Fe1 N4 C7 88.2(3) . . . .
O1 Fe1 N4 C7 172.5(3) . . . .
Cl1 Fe1 N4 C7 148.0(5) . . . .
Cl2 Fe1 N4 C7 -99.3(3) . . . .
O4 Fe1 N4 N3 180.0(2) . . . .
O5 Fe1 N4 N3 -90.6(2) . . . .
O1 Fe1 N4 N3 -6.3(2) . . . .
Cl1 Fe1 N4 N3 -30.8(7) . . . .
Cl2 Fe1 N4 N3 81.8(2) . . . .
O4 Fe1 O1 C1 23.9(4) . . . .
O5 Fe1 O1 C1 94.7(3) . . . .
N4 Fe1 O1 C1 7.3(2) . . . .
Cl1 Fe1 O1 C1 -176.0(2) . . . .
Cl2 Fe1 O1 C1 -83.3(2) . . . .
O5 Fe1 O4 C9 -85.6(3) . . . .
O1 Fe1 O4 C9 -15.8(5) . . . .
N4 Fe1 O4 C9 0.2(3) . . . .
Cl1 Fe1 O4 C9 -175.6(3) . . . .
Cl2 Fe1 O4 C9 89.5(3) . . . .
O4 Fe1 O5 C14 -149.8(4) . . . .
O1 Fe1 O5 C14 51.4(4) . . . .
N4 Fe1 O5 C14 125.9(4) . . . .
Cl1 Fe1 O5 C14 -47.2(4) . . . .
Cl2 Fe1 O5 C14 64.9(7) . . . .
Fe1 O1 C1 N3 -7.1(4) . . . .
Fe1 O1 C1 C2 172.9(2) . . . .
N4 N3 C1 O1 1.0(5) . . . .
N4 N3 C1 C2 -178.9(3) . . . .
C5 N1 C2 C3 0.4(4) . . . .
C6 N1 C2 C3 176.4(4) . . . .
C5 N1 C2 C1 -178.4(3) . . . .
C6 N1 C2 C1 -2.3(6) . . . .
O1 C1 C2 C3 172.6(4) . . . .
N3 C1 C2 C3 -7.4(6) . . . .
O1 C1 C2 N1 -8.9(5) . . . .
N3 C1 C2 N1 171.1(3) . . . .
N1 C2 C3 C4 -0.9(4) . . . .
C1 C2 C3 C4 177.8(3) . . . .
C2 C3 C4 C5 1.0(4) . . . .
C2 C3 C4 N2 179.5(4) . . . .
O3 N2 C4 C5 3.2(6) . . . .
O2 N2 C4 C5 -174.6(4) . . . .
O3 N2 C4 C3 -175.0(4) . . . .
O2 N2 C4 C3 7.2(6) . . . .
C2 N1 C5 C4 0.3(4) . . . .
C6 N1 C5 C4 -176.0(4) . . . .
C3 C4 C5 N1 -0.8(5) . . . .
N2 C4 C5 N1 -179.3(3) . . . .
N3 N4 C7 C8 -179.9(3) . . . .
Fe1 N4 C7 C8 1.4(5) . . . .
N4 C7 C8 C13 179.7(3) . . . .
N4 C7 C8 C9 -0.2(5) . . . .
Fe1 O4 C9 C10 179.5(3) . . . .
Fe1 O4 C9 C8 0.6(5) . . . .
C13 C8 C9 O4 179.3(3) . . . .
C7 C8 C9 O4 -0.8(5) . . . .
C13 C8 C9 C10 0.4(5) . . . .
C7 C8 C9 C10 -179.7(3) . . . .
O4 C9 C10 C11 -179.0(3) . . . .
C8 C9 C10 C11 0.0(5) . . . .
C9 C10 C11 C12 -0.7(6) . . . .
C10 C11 C12 C13 0.8(6) . . . .
C11 C12 C13 C8 -0.4(6) . . . .
C9 C8 C13 C12 -0.2(5) . . . .
C7 C8 C13 C12 179.9(3) . . . .
